data_4118699
loop_
_publ_author_name
'Julia Vallejo'
'Isabel Castro'
'Rafael Ruiz-Garc\'ia'
'Joan Cano'
'Miguel Julve'
'Francesc Lloret'
'Giovanni De Munno'
'Wolfgang Wernsdorfer'
'Emilio Pardo'

_publ_section_title
;
 Field-Induced Slow Magnetic Relaxation in a Six-Coordinate Mononuclear
 Cobalt(II) Complex with a Positive Anisotropy
;
_journal_name_full 'Journal of the American Chemical Society'
_journal_page_first 15704
_journal_page_last 15707
_journal_paper_doi 10.1021/ja3075314
_journal_volume 134
_journal_year 2012
_chemical_formula_sum 'C30.5 H25.5 Co N6 O0.25 S2'
_chemical_formula_weight 603.12
_chemical_name_systematic
; 
 ? 
;
_space_group_IT_number 2
_symmetry_cell_setting triclinic
_symmetry_space_group_name_Hall '-P 1'
_symmetry_space_group_name_H-M 'P -1'
_atom_sites_solution_hydrogens geom
_atom_sites_solution_primary direct
_atom_sites_solution_secondary difmap
_audit_creation_method SHELXL-97
_cell_angle_alpha 77.646(3)
_cell_angle_beta 78.774(2)
_cell_angle_gamma 70.101(2)
_cell_formula_units_Z 2
_cell_length_a 9.7440(5)
_cell_length_b 10.8000(4)
_cell_length_c 14.8290(7)
_cell_measurement_temperature 293(2)
_cell_volume 1420.71(11)
_computing_structure_refinement 'SHELXL-97 (Sheldrick, 1997)'
_computing_structure_solution 'SHELXS-97 (Sheldrick, 1990)'
_diffrn_ambient_temperature 293(2)
_diffrn_measured_fraction_theta_full 0.993
_diffrn_measured_fraction_theta_max 0.993
_diffrn_radiation_monochromator graphite
_diffrn_radiation_source 'fine-focus sealed tube'
_diffrn_radiation_type MoK\a
_diffrn_radiation_wavelength 0.71073
_diffrn_reflns_av_R_equivalents 0.0285
_diffrn_reflns_av_sigmaI/netI 0.0807
_diffrn_reflns_limit_h_max 12
_diffrn_reflns_limit_h_min -12
_diffrn_reflns_limit_k_max 12
_diffrn_reflns_limit_k_min -14
_diffrn_reflns_limit_l_max 16
_diffrn_reflns_limit_l_min -19
_diffrn_reflns_number 8620
_diffrn_reflns_theta_full 27.49
_diffrn_reflns_theta_max 27.49
_diffrn_reflns_theta_min 1.42
_exptl_absorpt_coefficient_mu 0.784
_exptl_absorpt_correction_T_max 0.9293
_exptl_absorpt_correction_T_min 0.7711
_exptl_crystal_density_diffrn 1.410
_exptl_crystal_F_000 623
_exptl_crystal_size_max 0.35
_exptl_crystal_size_mid 0.13
_exptl_crystal_size_min 0.10
_refine_diff_density_max 0.603
_refine_diff_density_min -0.947
_refine_diff_density_rms 0.231
_refine_ls_extinction_method none
_refine_ls_goodness_of_fit_ref 0.972
_refine_ls_hydrogen_treatment mixed
_refine_ls_matrix_type full
_refine_ls_number_parameters 360
_refine_ls_number_reflns 6469
_refine_ls_number_restraints 0
_refine_ls_restrained_S_all 0.972
_refine_ls_R_factor_all 0.1145
_refine_ls_R_factor_gt 0.0504
_refine_ls_shift/su_max 0.000
_refine_ls_shift/su_mean 0.000
_refine_ls_structure_factor_coef Fsqd
_refine_ls_weighting_details 'calc w=1/[\s^2^(Fo^2^)+(0.1091P)^2^+0.0000P] where P=(Fo^2^+2Fc^2^)/3'
_refine_ls_weighting_scheme calc
_refine_ls_wR_factor_gt 0.1320
_refine_ls_wR_factor_ref 0.1886
_reflns_number_gt 3606
_reflns_number_total 6469
_reflns_threshold_expression >2sigma(I)
_cod_data_source_file ja3075314_si_002.cif
_cod_data_source_block jco1
_cod_original_formula_sum 'C30.50 H25.50 Co N6 O0.25 S2'
_cod_database_code 4118699

loop_
_symmetry_equiv_pos_as_xyz
'x, y, z'
'-x, -y, -z'

loop_
_atom_site_label
_atom_site_type_symbol
_atom_site_fract_x
_atom_site_fract_y
_atom_site_fract_z
_atom_site_U_iso_or_equiv
_atom_site_adp_type
_atom_site_occupancy
_atom_site_symmetry_multiplicity
_atom_site_calc_flag
_atom_site_refinement_flags
Co1 Co 0.31718(5) 0.27234(5) 0.25268(4) 0.0438(2) Uani 1 1 d .
N1 N 0.2419(4) 0.1201(3) 0.2462(3) 0.0622(9) Uani 1 1 d .
C1 C 0.2242(4) 0.0177(4) 0.2500(3) 0.0470(9) Uani 1 1 d .
S1 S 0.19754(14) -0.12344(11) 0.25686(10) 0.0692(4) Uani 1 1 d .
N2 N 0.1337(4) 0.4307(4) 0.2286(3) 0.0596(9) Uani 1 1 d .
C2 C 0.0571(4) 0.5399(4) 0.2109(3) 0.0449(9) Uani 1 1 d .
S2 S -0.05108(12) 0.68999(10) 0.18685(8) 0.0623(3) Uani 1 1 d .
N3 N 0.4247(4) 0.3128(3) 0.1106(2) 0.0464(8) Uani 1 1 d .
C3 C 0.4048(5) 0.2830(4) 0.0318(3) 0.0582(11) Uani 1 1 d .
C4 C 0.5135(6) 0.2793(5) -0.0471(3) 0.0703(13) Uani 1 1 d .
H4 H 0.4976 0.2594 -0.1014 0.084 Uiso 1 1 calc R
C5 C 0.6387(6) 0.3039(5) -0.0456(3) 0.0724(13) Uani 1 1 d .
H5 H 0.7107 0.2965 -0.0973 0.087 Uiso 1 1 calc R
C6 C 0.6609(5) 0.3408(4) 0.0343(3) 0.0588(11) Uani 1 1 d .
C7 C 0.5470(4) 0.3468(3) 0.1099(3) 0.0447(9) Uani 1 1 d .
C8 C 0.5577(4) 0.3958(3) 0.1900(2) 0.0400(8) Uani 1 1 d .
C9 C 0.4371(4) 0.4823(3) 0.3250(3) 0.0452(9) Uani 1 1 d .
C10 C 0.5622(5) 0.5135(4) 0.3334(3) 0.0610(11) Uani 1 1 d .
H10 H 0.5610 0.5544 0.3828 0.073 Uiso 1 1 calc R
C11 C 0.6836(5) 0.4849(4) 0.2706(3) 0.0643(12) Uani 1 1 d .
H11 H 0.7670 0.5028 0.2783 0.077 Uiso 1 1 calc R
C12 C 0.6851(4) 0.4288(4) 0.1943(3) 0.0537(10) Uani 1 1 d .
C13 C 0.8028(5) 0.4079(5) 0.1193(4) 0.0700(13) Uani 1 1 d .
H13 H 0.8901 0.4218 0.1241 0.084 Uiso 1 1 calc R
C14 C 0.7906(5) 0.3687(5) 0.0424(3) 0.0698(13) Uani 1 1 d .
H14 H 0.8675 0.3596 -0.0064 0.084 Uiso 1 1 calc R
C15 C 0.2679(6) 0.2516(5) 0.0302(4) 0.0837(16) Uani 1 1 d .
H15A H 0.2074 0.2594 0.0894 0.125 Uiso 1 1 calc R
H15B H 0.2932 0.1622 0.0179 0.125 Uiso 1 1 calc R
H15C H 0.2148 0.3130 -0.0178 0.125 Uiso 1 1 calc R
C16 C 0.2974(4) 0.5267(4) 0.3901(3) 0.0530(10) Uani 1 1 d .
H16A H 0.2232 0.4973 0.3752 0.080 Uiso 1 1 calc R
H16B H 0.2642 0.6223 0.3836 0.080 Uiso 1 1 calc R
H16C H 0.3155 0.4891 0.4531 0.080 Uiso 1 1 calc R
N4 N 0.4388(3) 0.4168(3) 0.2571(2) 0.0393(7) Uani 1 1 d .
N5 N 0.5314(3) 0.1256(3) 0.2945(2) 0.0412(7) Uani 1 1 d .
C17 C 0.6506(4) 0.0602(3) 0.2419(3) 0.0478(9) Uani 1 1 d .
C18 C 0.7924(5) 0.0290(4) 0.2686(3) 0.0584(11) Uani 1 1 d .
H18 H 0.8758 -0.0088 0.2288 0.070 Uiso 1 1 calc R
C19 C 0.8072(5) 0.0539(4) 0.3511(3) 0.0617(12) Uani 1 1 d .
H19 H 0.9007 0.0353 0.3670 0.074 Uiso 1 1 calc R
C20 C 0.6825(4) 0.1074(3) 0.4127(3) 0.0505(10) Uani 1 1 d .
C21 C 0.5455(4) 0.1432(3) 0.3794(3) 0.0408(8) Uani 1 1 d .
C22 C 0.4114(4) 0.1958(3) 0.4406(3) 0.0425(8) Uani 1 1 d .
C23 C 0.1555(4) 0.2657(4) 0.4646(3) 0.0526(10) Uani 1 1 d .
C24 C 0.1575(5) 0.2691(4) 0.5575(3) 0.0641(12) Uani 1 1 d .
H24 H 0.0692 0.2905 0.5971 0.077 Uiso 1 1 calc R
C25 C 0.2869(5) 0.2415(4) 0.5916(3) 0.0611(11) Uani 1 1 d .
H25 H 0.2865 0.2496 0.6528 0.073 Uiso 1 1 calc R
C26 C 0.4206(5) 0.2010(4) 0.5334(3) 0.0512(10) Uani 1 1 d .
C27 C 0.5616(5) 0.1642(4) 0.5639(3) 0.0619(12) Uani 1 1 d .
H27 H 0.5674 0.1704 0.6246 0.074 Uiso 1 1 calc R
C28 C 0.6850(5) 0.1211(4) 0.5064(3) 0.0616(12) Uani 1 1 d .
H28 H 0.7753 0.0994 0.5277 0.074 Uiso 1 1 calc R
C29 C 0.6321(5) 0.0154(4) 0.1583(3) 0.0673(12) Uani 1 1 d .
H29A H 0.5296 0.0446 0.1512 0.101 Uiso 1 1 calc R
H29B H 0.6694 -0.0802 0.1656 0.101 Uiso 1 1 calc R
H29C H 0.6855 0.0528 0.1041 0.101 Uiso 1 1 calc R
C30 C 0.0132(5) 0.2956(5) 0.4285(4) 0.0802(15) Uani 1 1 d .
H30A H 0.0320 0.2879 0.3636 0.120 Uiso 1 1 calc R
H30B H -0.0473 0.3847 0.4362 0.120 Uiso 1 1 calc R
H30C H -0.0367 0.2335 0.4624 0.120 Uiso 1 1 calc R
N6 N 0.2811(3) 0.2326(3) 0.4054(2) 0.0446(7) Uani 1 1 d .
C31 C 0.973(3) -0.037(2) -0.0321(16) 0.186(8) Uiso 0.50 1 d P
O1 O 0.835(4) 0.038(4) -0.048(2) 0.249(16) Uiso 0.25 1 d P

loop_
_atom_site_aniso_label
_atom_site_aniso_U_11
_atom_site_aniso_U_22
_atom_site_aniso_U_33
_atom_site_aniso_U_23
_atom_site_aniso_U_13
_atom_site_aniso_U_12
Co1 0.0426(3) 0.0431(3) 0.0469(4) -0.0071(2) -0.0083(2) -0.0137(2)
N1 0.068(2) 0.060(2) 0.067(3) -0.0110(18) -0.017(2) -0.0254(18)
C1 0.046(2) 0.048(2) 0.050(2) -0.0080(18) -0.0116(18) -0.0150(17)
S1 0.0748(8) 0.0540(6) 0.0886(9) -0.0177(6) -0.0209(7) -0.0235(6)
N2 0.0461(19) 0.060(2) 0.071(3) -0.0068(17) -0.0114(18) -0.0139(17)
C2 0.038(2) 0.057(2) 0.044(2) -0.0121(18) -0.0030(17) -0.0187(18)
S2 0.0586(7) 0.0529(6) 0.0617(7) -0.0077(5) 0.0030(5) -0.0069(5)
N3 0.0565(19) 0.0416(16) 0.0411(19) -0.0069(13) -0.0120(15) -0.0119(14)
C3 0.077(3) 0.058(2) 0.045(3) -0.005(2) -0.024(2) -0.021(2)
C4 0.100(4) 0.073(3) 0.037(3) -0.015(2) -0.012(3) -0.021(3)
C5 0.093(4) 0.073(3) 0.045(3) -0.009(2) 0.007(3) -0.025(3)
C6 0.074(3) 0.061(2) 0.036(2) -0.0097(19) 0.000(2) -0.017(2)
C7 0.050(2) 0.0442(19) 0.035(2) -0.0032(16) -0.0019(17) -0.0128(17)
C8 0.045(2) 0.0363(17) 0.037(2) -0.0033(15) -0.0034(17) -0.0127(15)
C9 0.059(2) 0.0382(18) 0.039(2) -0.0029(16) -0.0067(18) -0.0190(17)
C10 0.070(3) 0.062(3) 0.063(3) -0.019(2) -0.004(2) -0.034(2)
C11 0.060(3) 0.073(3) 0.071(3) -0.015(2) -0.004(2) -0.036(2)
C12 0.050(2) 0.052(2) 0.058(3) -0.0073(19) 0.002(2) -0.0207(18)
C13 0.054(3) 0.082(3) 0.077(4) -0.017(3) 0.013(2) -0.035(2)
C14 0.062(3) 0.084(3) 0.059(3) -0.013(2) 0.019(2) -0.032(2)
C15 0.108(4) 0.093(4) 0.068(3) -0.014(3) -0.036(3) -0.040(3)
C16 0.065(3) 0.047(2) 0.047(3) -0.0142(18) 0.004(2) -0.0192(18)
N4 0.0446(17) 0.0366(14) 0.0354(17) -0.0017(12) -0.0051(14) -0.0136(12)
N5 0.0466(17) 0.0330(14) 0.0423(19) -0.0031(13) -0.0093(14) -0.0102(13)
C17 0.050(2) 0.0344(18) 0.051(2) -0.0069(16) -0.0026(19) -0.0057(16)
C18 0.051(2) 0.047(2) 0.067(3) -0.010(2) -0.005(2) -0.0035(18)
C19 0.045(2) 0.054(2) 0.084(4) -0.008(2) -0.018(2) -0.0087(18)
C20 0.054(2) 0.0383(19) 0.062(3) -0.0023(18) -0.021(2) -0.0149(17)
C21 0.046(2) 0.0321(17) 0.046(2) -0.0009(15) -0.0131(17) -0.0132(15)
C22 0.049(2) 0.0373(18) 0.044(2) -0.0031(15) -0.0071(18) -0.0182(16)
C23 0.053(2) 0.044(2) 0.057(3) -0.0059(18) 0.008(2) -0.0201(18)
C24 0.070(3) 0.070(3) 0.050(3) -0.011(2) 0.013(2) -0.031(2)
C25 0.085(3) 0.059(2) 0.041(3) -0.0104(19) 0.000(2) -0.028(2)
C26 0.068(3) 0.043(2) 0.045(2) -0.0016(17) -0.010(2) -0.0234(19)
C27 0.084(3) 0.056(2) 0.053(3) -0.005(2) -0.022(3) -0.026(2)
C28 0.068(3) 0.049(2) 0.072(3) 0.000(2) -0.030(3) -0.018(2)
C29 0.080(3) 0.053(2) 0.059(3) -0.019(2) -0.006(2) -0.005(2)
C30 0.050(3) 0.096(4) 0.089(4) -0.020(3) 0.013(3) -0.025(2)
N6 0.0441(18) 0.0416(16) 0.0461(19) -0.0039(13) -0.0010(15) -0.0151(13)

loop_
_atom_type_symbol
_atom_type_description
_atom_type_scat_dispersion_real
_atom_type_scat_dispersion_imag
_atom_type_scat_source
C C 0.0033 0.0016 'International Tables Vol C Tables 4.2.6.8 and 6.1.1.4'
H H 0.0000 0.0000 'International Tables Vol C Tables 4.2.6.8 and 6.1.1.4'
Co Co 0.3494 0.9721 'International Tables Vol C Tables 4.2.6.8 and 6.1.1.4'
S S 0.1246 0.1234 'International Tables Vol C Tables 4.2.6.8 and 6.1.1.4'
O O 0.0106 0.0060 'International Tables Vol C Tables 4.2.6.8 and 6.1.1.4'
N N 0.0061 0.0033 'International Tables Vol C Tables 4.2.6.8 and 6.1.1.4'

loop_
_geom_angle_atom_site_label_1
_geom_angle_atom_site_label_2
_geom_angle_atom_site_label_3
_geom_angle
_geom_angle_site_symmetry_3
N2 Co1 N1 99.93(14) .
N2 Co1 N3 92.23(13) .
N1 Co1 N3 102.52(13) .
N2 Co1 N6 99.80(13) .
N1 Co1 N6 90.68(13) .
N3 Co1 N6 160.38(12) .
N2 Co1 N5 168.11(13) .
N1 Co1 N5 90.86(12) .
N3 Co1 N5 90.27(11) .
N6 Co1 N5 74.90(11) .
N2 Co1 N4 89.18(12) .
N1 Co1 N4 170.52(12) .
N3 Co1 N4 74.28(11) .
N6 Co1 N4 90.34(11) .
N5 Co1 N4 80.31(10) .
C1 N1 Co1 166.5(3) .
N1 C1 S1 178.9(4) .
C2 N2 Co1 161.1(3) .
N2 C2 S2 179.1(3) .
C3 N3 C7 118.0(4) .
C3 N3 Co1 129.1(3) .
C7 N3 Co1 111.3(2) .
N3 C3 C4 120.2(4) .
N3 C3 C15 118.6(4) .
C4 C3 C15 121.2(4) .
C5 C4 C3 121.7(4) .
C5 C4 H4 119.2 .
C3 C4 H4 119.2 .
C4 C5 C6 119.7(5) .
C4 C5 H5 120.1 .
C6 C5 H5 120.1 .
C5 C6 C7 116.1(4) .
C5 C6 C14 123.7(4) .
C7 C6 C14 120.1(4) .
N3 C7 C6 124.0(4) .
N3 C7 C8 117.6(3) .
C6 C7 C8 118.4(4) .
N4 C8 C12 122.3(3) .
N4 C8 C7 117.5(3) .
C12 C8 C7 120.0(3) .
N4 C9 C10 120.8(4) .
N4 C9 C16 119.2(3) .
C10 C9 C16 120.0(3) .
C11 C10 C9 120.6(4) .
C11 C10 H10 119.7 .
C9 C10 H10 119.7 .
C10 C11 C12 120.4(4) .
C10 C11 H11 119.8 .
C12 C11 H11 119.8 .
C11 C12 C8 116.9(4) .
C11 C12 C13 124.3(4) .
C8 C12 C13 118.7(4) .
C14 C13 C12 121.5(4) .
C14 C13 H13 119.2 .
C12 C13 H13 119.2 .
C13 C14 C6 120.8(4) .
C13 C14 H14 119.6 .
C6 C14 H14 119.6 .
C3 C15 H15A 109.5 .
C3 C15 H15B 109.5 .
H15A C15 H15B 109.5 .
C3 C15 H15C 109.5 .
H15A C15 H15C 109.5 .
H15B C15 H15C 109.5 .
C9 C16 H16A 109.5 .
C9 C16 H16B 109.5 .
H16A C16 H16B 109.5 .
C9 C16 H16C 109.5 .
H16A C16 H16C 109.5 .
H16B C16 H16C 109.5 .
C9 N4 C8 118.4(3) .
C9 N4 Co1 131.0(2) .
C8 N4 Co1 107.5(2) .
C17 N5 C21 118.9(3) .
C17 N5 Co1 129.8(3) .
C21 N5 Co1 108.2(2) .
N5 C17 C18 120.0(4) .
N5 C17 C29 119.1(4) .
C18 C17 C29 120.8(4) .
C19 C18 C17 120.6(4) .
C19 C18 H18 119.7 .
C17 C18 H18 119.7 .
C18 C19 C20 120.3(4) .
C18 C19 H19 119.8 .
C20 C19 H19 119.8 .
C19 C20 C21 115.9(4) .
C19 C20 C28 124.8(4) .
C21 C20 C28 119.2(4) .
N5 C21 C20 123.5(4) .
N5 C21 C22 117.5(3) .
C20 C21 C22 118.9(3) .
N6 C22 C26 123.4(4) .
N6 C22 C21 117.3(3) .
C26 C22 C21 119.2(3) .
N6 C23 C24 121.3(4) .
N6 C23 C30 118.2(4) .
C24 C23 C30 120.5(4) .
C25 C24 C23 121.1(4) .
C25 C24 H24 119.4 .
C23 C24 H24 119.4 .
C24 C25 C26 119.4(4) .
C24 C25 H25 120.3 .
C26 C25 H25 120.3 .
C25 C26 C22 116.7(4) .
C25 C26 C27 123.5(4) .
C22 C26 C27 119.8(4) .
C28 C27 C26 120.7(4) .
C28 C27 H27 119.6 .
C26 C27 H27 119.6 .
C27 C28 C20 122.0(4) .
C27 C28 H28 119.0 .
C20 C28 H28 119.0 .
C17 C29 H29A 109.5 .
C17 C29 H29B 109.5 .
H29A C29 H29B 109.5 .
C17 C29 H29C 109.5 .
H29A C29 H29C 109.5 .
H29B C29 H29C 109.5 .
C23 C30 H30A 109.5 .
C23 C30 H30B 109.5 .
H30A C30 H30B 109.5 .
C23 C30 H30C 109.5 .
H30A C30 H30C 109.5 .
H30B C30 H30C 109.5 .
C23 N6 C22 117.9(3) .
C23 N6 Co1 129.8(3) .
C22 N6 Co1 110.6(2) .
O1 C31 C31 108(3) 2_755

loop_
_geom_bond_atom_site_label_1
_geom_bond_atom_site_label_2
_geom_bond_distance
_geom_bond_site_symmetry_2
Co1 N2 2.038(3) .
Co1 N1 2.041(3) .
Co1 N3 2.188(3) .
Co1 N6 2.194(3) .
Co1 N5 2.255(3) .
Co1 N4 2.275(3) .
N1 C1 1.164(5) .
C1 S1 1.611(4) .
N2 C2 1.167(5) .
C2 S2 1.613(4) .
N3 C3 1.341(5) .
N3 C7 1.359(5) .
C3 C4 1.415(7) .
C3 C15 1.489(7) .
C4 C5 1.338(7) .
C4 H4 0.9300 .
C5 C6 1.404(6) .
C5 H5 0.9300 .
C6 C7 1.410(5) .
C6 C14 1.428(6) .
C7 C8 1.434(5) .
C8 N4 1.361(4) .
C8 C12 1.419(5) .
C9 N4 1.343(4) .
C9 C10 1.405(5) .
C9 C16 1.502(5) .
C10 C11 1.344(6) .
C10 H10 0.9300 .
C11 C12 1.388(6) .
C11 H11 0.9300 .
C12 C13 1.428(6) .
C13 C14 1.337(6) .
C13 H13 0.9300 .
C14 H14 0.9300 .
C15 H15A 0.9600 .
C15 H15B 0.9600 .
C15 H15C 0.9600 .
C16 H16A 0.9600 .
C16 H16B 0.9600 .
C16 H16C 0.9600 .
N5 C17 1.334(5) .
N5 C21 1.353(5) .
C17 C18 1.420(6) .
C17 C29 1.485(6) .
C18 C19 1.351(6) .
C18 H18 0.9300 .
C19 C20 1.400(6) .
C19 H19 0.9300 .
C20 C21 1.414(5) .
C20 C28 1.434(6) .
C21 C22 1.452(5) .
C22 N6 1.366(5) .
C22 C26 1.411(5) .
C23 N6 1.347(5) .
C23 C24 1.390(6) .
C23 C30 1.491(6) .
C24 C25 1.364(6) .
C24 H24 0.9300 .
C25 C26 1.403(6) .
C25 H25 0.9300 .
C26 C27 1.430(6) .
C27 C28 1.334(6) .
C27 H27 0.9300 .
C28 H28 0.9300 .
C29 H29A 0.9600 .
C29 H29B 0.9600 .
C29 H29C 0.9600 .
C30 H30A 0.9600 .
C30 H30B 0.9600 .
C30 H30C 0.9600 .
C31 O1 1.35(4) .
C31 C31 1.61(4) 2_755
